data_1574126
loop_
_publ_author_name
'Chang, Meng-Yang'
'Hsueh, Nai-Chen'

_publ_section_title
;
 One-pot synthesis of diaroyl benzothiepine-1,1-dioxides.
;
_journal_issue 15
_journal_name_full 'Organic &amp; biomolecular chemistry'
_journal_page_first 3572
_journal_page_last 3582
_journal_paper_doi 10.1039/d5ob00198f
_journal_volume 23
_journal_year 2025
_chemical_formula_moiety 'C18 H10 F6 N2'
_chemical_formula_sum 'C18 H10 F6 N2'
_chemical_formula_weight 368.28
_space_group_crystal_system monoclinic
_space_group_IT_number 15
_space_group_name_Hall '-C 2yc'
_space_group_name_H-M_alt 'C 1 2/c 1'
_atom_sites_solution_hydrogens geom
_atom_sites_solution_primary dual
_audit_creation_date 2025-02-04
_audit_creation_method
;
Olex2 1.5
(compiled 2024.02.16 svn.r378c4104 for OlexSys, GUI svn.r6928)
;
_audit_update_record
;
2025-02-06 deposited with the CCDC.	2025-03-10 downloaded from the CCDC.
;
_cell_angle_alpha 90
_cell_angle_beta 95.720(13)
_cell_angle_gamma 90
_cell_formula_units_Z 4
_cell_length_a 10.7515(16)
_cell_length_b 9.9866(15)
_cell_length_c 14.1041(19)
_cell_measurement_reflns_used 2195
_cell_measurement_temperature 100.01(13)
_cell_measurement_theta_max 72.3600
_cell_measurement_theta_min 6.2670
_cell_volume 1506.8(4)
_computing_cell_refinement 'CrysAlisPro 1.171.42.96a (Rigaku OD, 2023)'
_computing_data_collection 'CrysAlisPro 1.171.42.96a (Rigaku OD, 2023)'
_computing_data_reduction 'CrysAlisPro 1.171.42.96a (Rigaku OD, 2023)'
_computing_molecular_graphics 'Olex2 1.5 (Dolomanov et al., 2009)'
_computing_publication_material 'Olex2 1.5 (Dolomanov et al., 2009)'
_computing_structure_refinement 'SHELXL 2018/3 (Sheldrick, 2015)'
_computing_structure_solution 'SHELXT  (Sheldrick, 2015)'
_diffrn_ambient_environment N~2~
_diffrn_ambient_temperature 100.01(13)
_diffrn_detector 'Hybrid Pixel Array Detector'
_diffrn_detector_area_resol_mean 10.0000
_diffrn_detector_type 'HyPix-Arc 150'
_diffrn_measured_fraction_theta_full 1.000
_diffrn_measured_fraction_theta_max 1.000
_diffrn_measurement_details
;
List of Runs (angles in degrees, time in seconds):

  # Type    Start    End  Width  t~exp~   \w     \q     \k     \f   Frames
#--------------------------------------------------------------------------
  1  \w   -131.00 -87.00   0.50    0.23    --  -77.71 -30.00 -60.00   88
  2  \w   -124.00 -87.00   0.50    0.23    --  -77.71 -30.00 -90.00   74
  3  \w   -121.00 -95.00   0.50    0.23    --  -77.71 -30.00-120.00   52
  4  \w   -127.00 -86.00   0.50    0.23    --  -77.71 -30.00-150.00   82
  5  \w    -88.00 -30.00   0.50    0.23    --  -77.71 111.00-180.00  116
  6  \w    -69.00 -30.00   0.50    0.23    --  -77.71 111.00-120.00   78
  7  \w    -90.00 -36.00   0.50    0.23    --  -77.71 111.00  30.00  108
  8  \w    -85.00 -42.00   0.50    0.23    --  -77.71 111.00  90.00   86
  9  \w    -63.00 -37.00   0.50    0.23    --  -77.71 111.00 120.00   52
 10  \w    -65.00 -18.00   0.50    0.23    --  -57.29 125.00  90.00   94
 11  \w     67.00  93.00   0.50    0.23    --   55.92  30.00  90.00   52
 12  \w     90.00 129.00   0.50    0.23    --   83.05  30.00  60.00   78
 13  \w     75.00 120.00   0.50    0.23    --   67.81  30.00 -60.00   90
 14  \w    111.00 136.00   0.50    0.23    --   83.05  30.00 -60.00   50
 15  \w     67.00  94.00   0.50    0.23    --   55.92  30.00-120.00   54
 16  \w     91.00 132.00   0.50    0.23    --   83.05  30.00-150.00   82
 17  \w     55.00 134.00   0.50    0.23    --   83.05  15.00-180.00  158
 18  \w     33.00  66.00   0.50    0.23    --   55.92 -95.00-120.00   66
 19  \w     40.00  82.00   0.50    0.23    --   83.05 -95.00  60.00   84
 20  \w     56.00  87.00   0.50    0.23    --   83.05 -95.00 150.00   62
;
_diffrn_measurement_device 'four-circle diffractometer'
_diffrn_measurement_device_type 'XtaLAB Synergy R, DW system, HyPix-Arc 150'
_diffrn_measurement_method '\w scans'
_diffrn_orient_matrix_type 'CrysAlisPro convention (1999,Acta A55,543-557)'
_diffrn_orient_matrix_UB_11 -0.0372340000
_diffrn_orient_matrix_UB_12 0.0986334000
_diffrn_orient_matrix_UB_13 -0.0818897000
_diffrn_orient_matrix_UB_21 -0.1076725000
_diffrn_orient_matrix_UB_22 -0.0935801000
_diffrn_orient_matrix_UB_23 -0.0378411000
_diffrn_orient_matrix_UB_31 -0.0880654000
_diffrn_orient_matrix_UB_32 0.0727127000
_diffrn_orient_matrix_UB_33 0.0627169000
_diffrn_radiation_monochromator mirror
_diffrn_radiation_probe x-ray
_diffrn_radiation_type 'Cu K\a'
_diffrn_radiation_wavelength 1.54184
_diffrn_reflns_av_R_equivalents 0.0344
_diffrn_reflns_av_unetI/netI 0.0317
_diffrn_reflns_Laue_measured_fraction_full 1.000
_diffrn_reflns_Laue_measured_fraction_max 1.000
_diffrn_reflns_limit_h_max 12
_diffrn_reflns_limit_h_min -12
_diffrn_reflns_limit_k_max 10
_diffrn_reflns_limit_k_min -11
_diffrn_reflns_limit_l_max 16
_diffrn_reflns_limit_l_min -16
_diffrn_reflns_number 4122
_diffrn_reflns_point_group_measured_fraction_full 1.000
_diffrn_reflns_point_group_measured_fraction_max 1.000
_diffrn_reflns_theta_full 67.076
_diffrn_reflns_theta_max 67.076
_diffrn_reflns_theta_min 6.062
_diffrn_source 'Rotating-anode X-ray tube'
_diffrn_source_type 'Rigaku (Cu) X-ray Source'
_exptl_absorpt_coefficient_mu 1.316
_exptl_absorpt_correction_T_max 1.00000
_exptl_absorpt_correction_T_min 0.81502
_exptl_absorpt_correction_type multi-scan
_exptl_absorpt_process_details
;
CrysAlisPro 1.171.42.96a (Rigaku Oxford Diffraction, 2023)
Empirical absorption correction using spherical harmonics,
implemented in SCALE3 ABSPACK scaling algorithm.
;
_exptl_crystal_colour colourless
_exptl_crystal_colour_primary colourless
_exptl_crystal_density_diffrn 1.623
_exptl_crystal_description block
_exptl_crystal_F_000 744
_exptl_crystal_size_max 0.13
_exptl_crystal_size_mid 0.08
_exptl_crystal_size_min 0.05
_refine_diff_density_max 0.295
_refine_diff_density_min -0.370
_refine_diff_density_rms 0.069
_refine_ls_extinction_method none
_refine_ls_goodness_of_fit_ref 1.057
_refine_ls_hydrogen_treatment constr
_refine_ls_matrix_type full
_refine_ls_number_parameters 146
_refine_ls_number_reflns 1346
_refine_ls_number_restraints 39
_refine_ls_restrained_S_all 1.081
_refine_ls_R_factor_all 0.0788
_refine_ls_R_factor_gt 0.0694
_refine_ls_shift/su_max 0.000
_refine_ls_shift/su_mean 0.000
_refine_ls_structure_factor_coef Fsqd
_refine_ls_weighting_details 'w=1/[\s^2^(Fo^2^)+(0.1712P)^2^] where P=(Fo^2^+2Fc^2^)/3'
_refine_ls_weighting_scheme calc
_refine_ls_wR_factor_gt 0.2092
_refine_ls_wR_factor_ref 0.2225
_reflns_Friedel_coverage 0.000
_reflns_number_gt 1061
_reflns_number_total 1346
_reflns_threshold_expression 'I > 2\s(I)'
_cod_data_source_file d5ob00198f2.cif
_cod_data_source_block 2501053lt_auto
_cod_depositor_comments 'Adding full bibliography for 1574120--1574127.cif.'
_cod_database_code 1574126
_shelx_shelxl_version_number 2018/3
_shelx_space_group_comment
;
The symmetry employed for this shelxl refinement is uniquely defined
by the following loop, which should always be used as a source of
symmetry information in preference to the above space-group names.
They are only intended as comments.
;
_shelx_estimated_absorpt_t_max 0.937
_shelx_estimated_absorpt_t_min 0.848
_olex2_refinement_description
;
1. Fixed Uiso
 At 1.2 times of:
  All C(H) groups
2. Restrained distances
 F10-C9 \\sim F10A-C9
 with sigma of 0.02
 F12-C9 \\sim F12A-C9
 with sigma of 0.02
 F11-C9 \\sim F11A-C9
 with sigma of 0.02
3. Uiso/Uaniso restraints and constraints
F10 \\sim F11 \\sim F12 \\sim F10A \\sim F11A \\sim F12A: within 2A with sigma
of 0.01 and sigma for terminal atoms of 0.02 within 2A
4. Others
 Sof(F10A)=Sof(F11A)=Sof(F12A)=1-FVAR(1)
 Sof(F10)=Sof(F11)=Sof(F12)=FVAR(1)
5.a Aromatic/amide H refined with riding coordinates:
 C4(H4), C5(H5), C7(H7), C8(H8), C13(H13)
;
_olex2_submission_special_instructions 'No special instructions were received'
_oxdiff_exptl_absorpt_empirical_details
;
Empirical correction (ABSPACK) includes:
- Absorption correction using spherical harmonics
- Frame scaling
;
_oxdiff_exptl_absorpt_empirical_full_max 1.474
_oxdiff_exptl_absorpt_empirical_full_min 0.680

loop_
_space_group_symop_operation_xyz
'x, y, z'
'-x, y, -z+1/2'
'x+1/2, y+1/2, z'
'-x+1/2, y+1/2, -z+1/2'
'-x, -y, -z'
'x, -y, z-1/2'
'-x+1/2, -y+1/2, -z'
'x+1/2, -y+1/2, z-1/2'

loop_
_atom_site_label
_atom_site_type_symbol
_atom_site_fract_x
_atom_site_fract_y
_atom_site_fract_z
_atom_site_U_iso_or_equiv
_atom_site_adp_type
_atom_site_occupancy
_atom_site_site_symmetry_order
_atom_site_calc_flag
_atom_site_refinement_flags_posn
_atom_site_refinement_flags_adp
_atom_site_refinement_flags_occupancy
_atom_site_disorder_assembly
_atom_site_disorder_group
N1 N 0.44579(19) 0.18167(18) 0.26888(15) 0.0533(7) Uani 1 1 d . . . . .
C2 C 0.3902(2) 0.2979(2) 0.28869(17) 0.0509(7) Uani 1 1 d . . . . .
C3 C 0.2716(2) 0.2871(2) 0.33103(17) 0.0506(7) Uani 1 1 d . . . . .
C4 C 0.2403(2) 0.1700(2) 0.37900(18) 0.0533(7) Uani 1 1 d . . . . .
H4 H 0.297093 0.096928 0.384285 0.064 Uiso 1 1 calc R U . . .
C5 C 0.1297(3) 0.1603(2) 0.41791(17) 0.0542(7) Uani 1 1 d . . . . .
H5 H 0.110660 0.080586 0.450302 0.065 Uiso 1 1 calc R U . . .
C6 C 0.0433(2) 0.2660(2) 0.41090(17) 0.0516(7) Uani 1 1 d . . . . .
C7 C 0.0736(2) 0.3822(2) 0.36392(18) 0.0540(7) Uani 1 1 d . . . . .
H7 H 0.016503 0.455104 0.358667 0.065 Uiso 1 1 calc R U . . .
C8 C 0.1849(2) 0.3924(2) 0.32523(17) 0.0538(7) Uani 1 1 d . . . . .
H8 H 0.203902 0.472759 0.293650 0.065 Uiso 1 1 calc R U . . .
C9 C -0.0783(3) 0.2544(2) 0.45042(17) 0.0561(7) Uani 1 1 d D . . . .
C13 C 0.4452(2) 0.4214(2) 0.26935(16) 0.0526(7) Uani 1 1 d . . . . .
H13 H 0.405809 0.503278 0.283300 0.063 Uiso 1 1 calc R U . . .
F10 F -0.1202(3) 0.3700(2) 0.4792(2) 0.0923(11) Uani 0.821(4) 1 d D U P A 1
F11 F -0.16655(19) 0.2051(3) 0.38761(15) 0.0787(9) Uani 0.821(4) 1 d D U P A 1
F12 F -0.0738(2) 0.1721(3) 0.52559(16) 0.0775(9) Uani 0.821(4) 1 d D U P A 1
F10A F -0.1689(9) 0.3329(12) 0.4090(8) 0.075(3) Uani 0.179(4) 1 d D U P A 2
F11A F -0.1304(12) 0.1341(10) 0.4427(10) 0.087(4) Uani 0.179(4) 1 d D U P A 2
F12A F -0.0715(11) 0.2883(14) 0.5397(7) 0.088(4) Uani 0.179(4) 1 d D U P A 2

loop_
_atom_site_aniso_label
_atom_site_aniso_U_11
_atom_site_aniso_U_22
_atom_site_aniso_U_33
_atom_site_aniso_U_23
_atom_site_aniso_U_13
_atom_site_aniso_U_12
N1 0.0599(13) 0.0287(11) 0.0692(14) -0.0002(8) -0.0040(10) 0.0004(7)
C2 0.0646(16) 0.0302(12) 0.0547(13) -0.0011(9) -0.0106(11) 0.0029(9)
C3 0.0663(16) 0.0300(12) 0.0524(13) -0.0002(9) -0.0097(11) -0.0008(9)
C4 0.0687(17) 0.0302(12) 0.0589(15) -0.0014(10) -0.0039(12) 0.0025(10)
C5 0.0738(17) 0.0301(12) 0.0569(15) 0.0015(9) -0.0020(12) -0.0024(9)
C6 0.0678(16) 0.0323(12) 0.0527(13) -0.0003(9) -0.0044(11) -0.0013(9)
C7 0.0630(15) 0.0335(12) 0.0634(15) 0.0021(10) -0.0036(11) 0.0025(10)
C8 0.0646(15) 0.0319(12) 0.0631(15) 0.0049(10) -0.0032(12) -0.0024(9)
C9 0.0772(18) 0.0348(13) 0.0545(14) -0.0007(10) -0.0021(12) 0.0005(11)
C13 0.0652(14) 0.0274(12) 0.0634(15) -0.0006(9) -0.0035(11) 0.0013(9)
F10 0.114(2) 0.0375(12) 0.135(3) -0.0099(13) 0.060(2) -0.0020(11)
F11 0.0609(13) 0.108(2) 0.0659(14) -0.0136(13) 0.0002(10) -0.0083(12)
F12 0.0753(14) 0.0779(18) 0.0789(15) 0.0304(13) 0.0056(11) -0.0013(11)
F10A 0.062(5) 0.079(7) 0.085(6) 0.017(6) 0.011(5) 0.015(4)
F11A 0.094(7) 0.057(6) 0.115(9) -0.013(6) 0.042(7) -0.023(5)
F12A 0.084(6) 0.103(9) 0.076(6) -0.010(6) 0.006(5) 0.002(6)

loop_
_atom_type_symbol
_atom_type_description
_atom_type_scat_dispersion_real
_atom_type_scat_dispersion_imag
_atom_type_scat_source
C C 0.0181 0.0091 'International Tables Vol C Tables 4.2.6.8 and 6.1.1.4'
H H 0.0000 0.0000 'International Tables Vol C Tables 4.2.6.8 and 6.1.1.4'
F F 0.0727 0.0534 'International Tables Vol C Tables 4.2.6.8 and 6.1.1.4'
N N 0.0311 0.0180 'International Tables Vol C Tables 4.2.6.8 and 6.1.1.4'

loop_
_geom_angle_atom_site_label_1
_geom_angle_atom_site_label_2
_geom_angle_atom_site_label_3
_geom_angle
_geom_angle_site_symmetry_1
_geom_angle_site_symmetry_3
_geom_angle_publ_flag
N1 N1 C2 120.53(15) 2_655 . ?
N1 C2 C3 116.3(2) . . ?
N1 C2 C13 120.8(3) . . ?
C13 C2 C3 122.9(2) . . ?
C4 C3 C2 121.1(2) . . ?
C8 C3 C2 121.5(2) . . ?
C8 C3 C4 117.5(3) . . ?
C3 C4 H4 119.6 . . ?
C5 C4 C3 120.9(2) . . ?
C5 C4 H4 119.6 . . ?
C4 C5 H5 119.5 . . ?
C4 C5 C6 121.1(2) . . ?
C6 C5 H5 119.5 . . ?
C5 C6 C9 121.3(2) . . ?
C7 C6 C5 118.5(3) . . ?
C7 C6 C9 120.2(2) . . ?
C6 C7 H7 119.8 . . ?
C8 C7 C6 120.5(2) . . ?
C8 C7 H7 119.8 . . ?
C3 C8 H8 119.2 . . ?
C7 C8 C3 121.6(2) . . ?
C7 C8 H8 119.2 . . ?
F10 C9 C6 113.0(2) . . ?
F10 C9 F11 106.7(3) . . ?
F10 C9 F12 106.3(3) . . ?
F11 C9 C6 112.2(2) . . ?
F11 C9 F12 105.5(2) . . ?
F12 C9 C6 112.5(2) . . ?
F10A C9 C6 115.0(5) . . ?
F11A C9 C6 115.0(5) . . ?
F11A C9 F10A 102.2(8) . . ?
F12A C9 C6 112.3(5) . . ?
F12A C9 F10A 103.8(8) . . ?
F12A C9 F11A 107.4(8) . . ?
C2 C13 H13 120.7 . . ?
C13 C13 C2 118.70(15) 2_655 . ?
C13 C13 H13 120.7 2_655 . ?

loop_
_geom_bond_atom_site_label_1
_geom_bond_atom_site_label_2
_geom_bond_distance
_geom_bond_site_symmetry_2
_geom_bond_publ_flag
N1 N1 1.329(4) 2_655 ?
N1 C2 1.348(3) . ?
C2 C3 1.465(4) . ?
C2 C13 1.406(3) . ?
C3 C4 1.408(3) . ?
C3 C8 1.402(3) . ?
C4 H4 0.9500 . ?
C4 C5 1.362(4) . ?
C5 H5 0.9500 . ?
C5 C6 1.403(3) . ?
C6 C7 1.391(3) . ?
C6 C9 1.477(4) . ?
C7 H7 0.9500 . ?
C7 C8 1.367(4) . ?
C8 H8 0.9500 . ?
C9 F10 1.318(3) . ?
C9 F11 1.327(3) . ?
C9 F12 1.339(3) . ?
C9 F10A 1.338(9) . ?
C9 F11A 1.326(9) . ?
C9 F12A 1.299(9) . ?
C13 C13 1.347(5) 2_655 ?
C13 H13 0.9500 . ?

loop_
_geom_torsion_atom_site_label_1
_geom_torsion_atom_site_label_2
_geom_torsion_atom_site_label_3
_geom_torsion_atom_site_label_4
_geom_torsion
_geom_torsion_site_symmetry_1
_geom_torsion_site_symmetry_2
_geom_torsion_site_symmetry_3
_geom_torsion_site_symmetry_4
_geom_torsion_publ_flag
N1 N1 C2 C3 -179.4(2) 2_655 . . . ?
N1 N1 C2 C13 0.4(4) 2_655 . . . ?
N1 C2 C3 C4 21.9(3) . . . . ?
N1 C2 C3 C8 -157.9(2) . . . . ?
N1 C2 C13 C13 -0.1(4) . . . 2_655 ?
C2 C3 C4 C5 -179.7(2) . . . . ?
C2 C3 C8 C7 179.4(2) . . . . ?
C3 C2 C13 C13 179.7(2) . . . 2_655 ?
C3 C4 C5 C6 0.4(4) . . . . ?
C4 C3 C8 C7 -0.4(4) . . . . ?
C4 C5 C6 C7 -0.6(4) . . . . ?
C4 C5 C6 C9 178.1(2) . . . . ?
C5 C6 C7 C8 0.3(4) . . . . ?
C5 C6 C9 F10 149.6(3) . . . . ?
C5 C6 C9 F11 -89.6(3) . . . . ?
C5 C6 C9 F12 29.2(3) . . . . ?
C5 C6 C9 F10A -154.6(7) . . . . ?
C5 C6 C9 F11A -36.2(8) . . . . ?
C5 C6 C9 F12A 87.0(7) . . . . ?
C6 C7 C8 C3 0.2(4) . . . . ?
C7 C6 C9 F10 -31.7(4) . . . . ?
C7 C6 C9 F11 89.1(3) . . . . ?
C7 C6 C9 F12 -152.0(2) . . . . ?
C7 C6 C9 F10A 24.1(7) . . . . ?
C7 C6 C9 F11A 142.5(8) . . . . ?
C7 C6 C9 F12A -94.3(7) . . . . ?
C8 C3 C4 C5 0.1(3) . . . . ?
C9 C6 C7 C8 -178.5(2) . . . . ?
C13 C2 C3 C4 -157.9(2) . . . . ?
C13 C2 C3 C8 22.3(3) . . . . ?
